data_4032366
loop_
_publ_author_name
'Korb, Marcus'
'Lehrich, Steve W.'
'Lang, Heinrich'

_publ_section_title
;
 Reactivity of Ferrocenyl Phosphates Bearing (Hetero-)Aromatics and
 [3]Ferrocenophanes toward Anionic Phospho-Fries Rearrangements
;
_journal_name_full 'The Journal of Organic Chemistry'
_journal_paper_doi 10.1021/acs.joc.7b00030
_journal_year 2017
_chemical_formula_moiety 'C32 H26 Fe2 N O3 P'
_chemical_formula_sum 'C32 H26 Fe2 N O3 P'
_chemical_formula_weight 615.21
_chemical_name_systematic
;
 ?
;
_space_group_crystal_system triclinic
_space_group_IT_number 2
_space_group_name_Hall '-P 1'
_space_group_name_H-M_alt 'P -1'
_symmetry_space_group_name_Hall '-P 1'
_symmetry_space_group_name_H-M 'P -1'
_atom_sites_solution_hydrogens geom
_audit_creation_method SHELXL-2013
_cell_angle_alpha 106.582(5)
_cell_angle_beta 110.145(5)
_cell_angle_gamma 90.019(5)
_cell_formula_units_Z 2
_cell_length_a 10.113(5)
_cell_length_b 10.722(5)
_cell_length_c 13.199(5)
_cell_measurement_reflns_used 2724
_cell_measurement_temperature 114(3)
_cell_measurement_theta_max 26.7790
_cell_measurement_theta_min 4.0450
_cell_volume 1280.0(10)
_computing_cell_refinement
;
CrysAlisPro, Agilent Technologies,
Version 1.171.37.35 (release 13-08-2014 CrysAlis171 .NET)
(compiled Aug 13 2014,18:06:01)
;
_computing_data_collection
;
CrysAlisPro, Agilent Technologies,
Version 1.171.37.35 (release 13-08-2014 CrysAlis171 .NET)
(compiled Aug 13 2014,18:06:01)
;
_computing_data_reduction
;
CrysAlisPro, Agilent Technologies,
Version 1.171.37.35 (release 13-08-2014 CrysAlis171 .NET)
(compiled Aug 13 2014,18:06:01)
;
_computing_structure_refinement 'SHELXL-2013 (Sheldrick, 2013)'
_computing_structure_solution 'SHELXS-2013 (Sheldrick, 2013)'
_diffrn_ambient_environment N~2~
_diffrn_ambient_temperature 114(3)
_diffrn_measured_fraction_theta_full 0.996
_diffrn_measured_fraction_theta_max 0.996
_diffrn_measurement_device_type 'oxford gemini s'
_diffrn_measurement_method '\w scans'
_diffrn_orient_matrix_UB_11 -0.0116510000
_diffrn_orient_matrix_UB_12 -0.0186672000
_diffrn_orient_matrix_UB_13 -0.0587162000
_diffrn_orient_matrix_UB_21 0.0742255000
_diffrn_orient_matrix_UB_22 0.0066719000
_diffrn_orient_matrix_UB_23 0.0126915000
_diffrn_orient_matrix_UB_31 0.0021127000
_diffrn_orient_matrix_UB_32 -0.0665518000
_diffrn_orient_matrix_UB_33 -0.0013248000
_diffrn_radiation_type MoK\a
_diffrn_radiation_wavelength 0.71073
_diffrn_reflns_av_unetI/netI 0.0577
_diffrn_reflns_Laue_measured_fraction_full 0.996
_diffrn_reflns_Laue_measured_fraction_max 0.996
_diffrn_reflns_limit_h_max 12
_diffrn_reflns_limit_h_min -12
_diffrn_reflns_limit_k_max 12
_diffrn_reflns_limit_k_min -12
_diffrn_reflns_limit_l_max 15
_diffrn_reflns_limit_l_min -15
_diffrn_reflns_number 6100
_diffrn_reflns_point_group_measured_fraction_full 0.996
_diffrn_reflns_point_group_measured_fraction_max 0.996
_diffrn_reflns_theta_full 25.000
_diffrn_reflns_theta_max 25.000
_diffrn_reflns_theta_min 3.008
_diffrn_source 'Enhance (Mo) X-ray Source'
_diffrn_standards_decay_% 0
_diffrn_standards_interval_count 50
_diffrn_standards_interval_time 10
_diffrn_standards_number 2
_exptl_absorpt_coefficient_mu 1.233
_exptl_absorpt_correction_T_max 1.00000
_exptl_absorpt_correction_T_min 0.78460
_exptl_absorpt_correction_type multi-scan
_exptl_absorpt_process_details
;
CrysAlisPro, Agilent Technologies,
Version 1.171.37.35 (release 13-08-2014 CrysAlis171 .NET)
(compiled Aug 13 2014,18:06:01)
Empirical absorption correction using spherical harmonics,
 implemented in SCALE3 ABSPACK scaling algorithm.
;
_exptl_crystal_colour orange
_exptl_crystal_density_diffrn 1.596
_exptl_crystal_description plate
_exptl_crystal_F_000 632
_exptl_crystal_size_max 0.23
_exptl_crystal_size_mid 0.15
_exptl_crystal_size_min 0.01
_refine_diff_density_max 1.306
_refine_diff_density_min -1.013
_refine_diff_density_rms 0.168
_refine_ls_extinction_method none
_refine_ls_goodness_of_fit_ref 1.029
_refine_ls_hydrogen_treatment constr
_refine_ls_matrix_type full
_refine_ls_number_parameters 408
_refine_ls_number_reflns 6100
_refine_ls_number_restraints 676
_refine_ls_restrained_S_all 0.985
_refine_ls_R_factor_all 0.1001
_refine_ls_R_factor_gt 0.0806
_refine_ls_shift/su_max 0.016
_refine_ls_shift/su_mean 0.002
_refine_ls_structure_factor_coef Fsqd
_refine_ls_weighting_details 'w=1/[\s^2^(Fo^2^)+(0.1524P)^2^+4.8839P] where P=(Fo^2^+2Fc^2^)/3'
_refine_ls_weighting_scheme calc
_refine_ls_wR_factor_gt 0.2336
_refine_ls_wR_factor_ref 0.2431
_reflns_Friedel_coverage 0.000
_reflns_number_gt 4662
_reflns_number_total 6100
_reflns_threshold_expression 'I > 2\s(I)'
_cod_data_source_file jo7b00030_si_001.cif
_cod_data_source_block MK-472-A
_cod_database_code 4032366
_shelx_space_group_comment
;
The symmetry employed for this shelxl refinement is uniquely defined
by the following loop, which should always be used as a source of
symmetry information in preference to the above space-group names.
They are only intended as comments.
;
_cell_oxdiff_twin_number 2
_diffrn_oxdiff_twin_integration_method simultaneous
_shelxl_version_number 2013-4

loop_
_space_group_symop_operation_xyz
'x, y, z'
'-x, -y, -z'

loop_
_atom_site_label
_atom_site_type_symbol
_atom_site_fract_x
_atom_site_fract_y
_atom_site_fract_z
_atom_site_U_iso_or_equiv
_atom_site_adp_type
_atom_site_occupancy
_atom_site_site_symmetry_order
_atom_site_calc_flag
_atom_site_refinement_flags_posn
_atom_site_refinement_flags_adp
_atom_site_refinement_flags_occupancy
_atom_site_disorder_assembly
_atom_site_disorder_group
C1 C 0.7094(8) -0.1608(10) 0.2384(7) 0.0259(17) Uani 1 1 d . U . . .
C2 C 0.8045(10) -0.0457(10) 0.2793(7) 0.0304(19) Uani 1 1 d . U . . .
H2 H 0.7842 0.0359 0.2704 0.036 Uiso 1 1 calc R U . . .
C3 C 0.9393(11) -0.0826(10) 0.3377(8) 0.034(2) Uani 1 1 d . U . . .
H3 H 1.0239 -0.0276 0.3726 0.041 Uiso 1 1 calc R U . . .
C4 C 0.9245(11) -0.2133(11) 0.3344(8) 0.036(2) Uani 1 1 d . U . . .
H4 H 0.9967 -0.2592 0.3671 0.043 Uiso 1 1 calc R U . . .
C5 C 0.7799(11) -0.2644(10) 0.2723(8) 0.0308(19) Uani 1 1 d . U . . .
H5 H 0.7398 -0.3489 0.2571 0.037 Uiso 1 1 calc R U . . .
C6 C 0.7749(10) -0.2534(11) 0.0014(7) 0.0337(19) Uani 1 1 d . U . . .
H6 H 0.6783 -0.2614 -0.0398 0.040 Uiso 1 1 calc R U . . .
C7 C 0.8703(11) -0.1368(11) 0.0411(8) 0.037(2) Uani 1 1 d . U . . .
H7 H 0.8480 -0.0565 0.0298 0.044 Uiso 1 1 calc R U . . .
C8 C 1.0039(11) -0.1672(11) 0.1003(9) 0.038(2) Uani 1 1 d . U . . .
H8 H 1.0859 -0.1087 0.1361 0.046 Uiso 1 1 calc R U . . .
C9 C 0.9960(12) -0.2981(11) 0.0977(9) 0.039(2) Uani 1 1 d . U . . .
H9 H 1.0703 -0.3421 0.1303 0.046 Uiso 1 1 calc R U . . .
C10 C 0.8493(12) -0.3522(11) 0.0343(9) 0.041(2) Uani 1 1 d . U . . .
H10 H 0.8121 -0.4378 0.0185 0.049 Uiso 1 1 calc R U . . .
C11 C 0.3502(9) -0.2529(11) -0.0465(7) 0.0302(19) Uani 1 1 d . U . . .
C12 C 0.3597(10) -0.1569(12) -0.1006(8) 0.037(2) Uani 1 1 d . U . . .
H12 H 0.3505 -0.0681 -0.0766 0.044 Uiso 1 1 calc R U . . .
C13 C 0.3866(11) -0.2281(12) -0.2000(9) 0.043(2) Uani 1 1 d . U . . .
H13 H 0.3962 -0.1931 -0.2543 0.051 Uiso 1 1 calc R U . . .
C14 C 0.3959(10) -0.3575(12) -0.2018(8) 0.040(2) Uani 1 1 d . U . . .
H14 H 0.4163 -0.4227 -0.2563 0.048 Uiso 1 1 calc R U . . .
C15 C 0.3691(10) -0.3756(11) -0.1069(8) 0.037(2) Uani 1 1 d . U . . .
H15 H 0.3653 -0.4534 -0.0896 0.044 Uiso 1 1 calc R U . . .
C16 C 0.0054(9) -0.3136(11) -0.1879(8) 0.0312(19) Uani 1 1 d . U . . .
H16 H -0.0114 -0.2913 -0.1203 0.037 Uiso 1 1 calc R U . . .
C17 C 0.0135(9) -0.2268(10) -0.2509(8) 0.030(2) Uani 1 1 d . U . . .
H17 H 0.0018 -0.1382 -0.2320 0.036 Uiso 1 1 calc R U . . .
C18 C 0.0427(10) -0.3010(10) -0.3483(8) 0.031(2) Uani 1 1 d . U . . .
H18 H 0.0543 -0.2692 -0.4036 0.038 Uiso 1 1 calc R U . . .
C19 C 0.0506(10) -0.4326(10) -0.3450(8) 0.032(2) Uani 1 1 d . U . . .
H19 H 0.0679 -0.5023 -0.3979 0.038 Uiso 1 1 calc R U . . .
C20 C 0.0272(10) -0.4378(11) -0.2464(8) 0.034(2) Uani 1 1 d . U . . .
H20 H 0.0265 -0.5125 -0.2240 0.041 Uiso 1 1 calc R U . . .
O2 O 0.3220(6) -0.2228(7) 0.0558(5) 0.0283(13) Uani 1 1 d D U . . .
N1 N 0.3816(10) -0.1868(9) 0.2641(8) 0.0223(6) Uani 0.78 1 d D U P A 1
O1 O 0.5667(8) -0.1502(9) 0.1775(6) 0.0216(16) Uani 0.78 1 d . U P A 1
O3 O 0.4654(8) -0.3845(8) 0.1446(6) 0.0263(18) Uani 0.78 1 d D U P A 1
P1 P 0.4392(3) -0.2495(3) 0.1591(2) 0.0223(6) Uani 0.78 1 d . U P A 1
C21 C 0.3613(10) -0.0565(6) 0.3070(7) 0.021(2) Uani 0.78 1 d DG U P A 1
C22 C 0.3683(9) 0.0489(8) 0.2668(6) 0.031(3) Uani 0.78 1 d G U P A 1
H22 H 0.3889 0.0370 0.2014 0.037 Uiso 0.78 1 calc R U P A 1
C23 C 0.3445(10) 0.1721(6) 0.3243(7) 0.028(3) Uani 0.78 1 d G U P A 1
H23 H 0.3492 0.2427 0.2974 0.034 Uiso 0.78 1 calc R U P A 1
C24 C 0.3137(10) 0.1899(6) 0.4220(7) 0.029(3) Uani 0.78 1 d G U P A 1
H24 H 0.2978 0.2724 0.4604 0.035 Uiso 0.78 1 calc R U P A 1
C25 C 0.3067(10) 0.0845(8) 0.4622(6) 0.030(3) Uani 0.78 1 d G U P A 1
H25 H 0.2861 0.0965 0.5275 0.036 Uiso 0.78 1 calc R U P A 1
C26 C 0.3305(11) -0.0387(7) 0.4047(8) 0.0223(6) Uani 0.78 1 d DG U P A 1
C27 C 0.3236(11) -0.1664(5) 0.4203(7) 0.023(3) Uani 0.78 1 d DG U P A 1
C28 C 0.2934(10) -0.2095(7) 0.5006(6) 0.029(3) Uani 0.78 1 d G U P A 1
H28 H 0.2730 -0.1502 0.5587 0.034 Uiso 0.78 1 calc R U P A 1
C29 C 0.2936(9) -0.3412(7) 0.4941(6) 0.031(3) Uani 0.78 1 d G U P A 1
H29 H 0.2734 -0.3700 0.5478 0.038 Uiso 0.78 1 calc R U P A 1
C30 C 0.3242(10) -0.4298(5) 0.4073(7) 0.033(3) Uani 0.78 1 d G U P A 1
H30 H 0.3243 -0.5179 0.4030 0.039 Uiso 0.78 1 calc R U P A 1
C31 C 0.3544(9) -0.3867(6) 0.3271(5) 0.0223(6) Uani 0.78 1 d DG U P A 1
H31 H 0.3748 -0.4460 0.2690 0.027 Uiso 0.78 1 calc R U P A 1
C32 C 0.3541(9) -0.2550(7) 0.3336(6) 0.022(2) Uani 0.78 1 d DG U P A 1
P1' P 0.4428(11) -0.1431(11) 0.1567(9) 0.0223(6) Uani 0.22 1 d D U P A 2
O3' O 0.474(3) -0.013(2) 0.148(2) 0.025(5) Uani 0.22 1 d D U P A 2
O1' O 0.566(3) -0.230(3) 0.176(2) 0.025(5) Uani 0.22 1 d . U P A 2
N1' N 0.376(4) -0.132(2) 0.257(2) 0.0223(6) Uani 0.22 1 d D U P A 2
C21' C 0.350(4) -0.017(2) 0.326(3) 0.029(9) Uani 0.22 1 d DG U P A 2
C22' C 0.355(4) 0.109(3) 0.318(3) 0.045(13) Uani 0.22 1 d G U P A 2
H22' H 0.3764 0.1247 0.2589 0.054 Uiso 0.22 1 calc R U P A 2
C23' C 0.327(4) 0.212(2) 0.397(3) 0.027(8) Uani 0.22 1 d G U P A 2
H23' H 0.3303 0.2967 0.3909 0.033 Uiso 0.22 1 calc R U P A 2
C24' C 0.295(4) 0.189(2) 0.484(2) 0.041(10) Uani 0.22 1 d G U P A 2
H24' H 0.2764 0.2583 0.5374 0.049 Uiso 0.22 1 calc R U P A 2
C25' C 0.290(4) 0.063(3) 0.493(2) 0.024(7) Uani 0.22 1 d G U P A 2
H25' H 0.2686 0.0480 0.5518 0.029 Uiso 0.22 1 calc R U P A 2
C26' C 0.318(4) -0.0397(19) 0.414(3) 0.0223(6) Uani 0.22 1 d DG U P A 2
C27' C 0.331(5) -0.1759(19) 0.405(3) 0.038(17) Uani 0.22 1 d DG U P A 2
C28' C 0.303(5) -0.257(3) 0.463(3) 0.037(10) Uani 0.22 1 d G U P A 2
H28' H 0.2815 -0.2216 0.5273 0.044 Uiso 0.22 1 calc R U P A 2
C29' C 0.308(5) -0.391(3) 0.423(3) 0.051(17) Uani 0.22 1 d G U P A 2
H29' H 0.2892 -0.4456 0.4617 0.061 Uiso 0.22 1 calc R U P A 2
C30' C 0.340(4) -0.4442(17) 0.327(3) 0.041(11) Uani 0.22 1 d G U P A 2
H30' H 0.3430 -0.5340 0.3002 0.049 Uiso 0.22 1 calc R U P A 2
C31' C 0.368(3) -0.363(2) 0.269(2) 0.0223(6) Uani 0.22 1 d G U P A 2
H31' H 0.3891 -0.3985 0.2044 0.027 Uiso 0.22 1 calc R U P A 2
C32' C 0.363(5) -0.229(2) 0.308(3) 0.036(11) Uani 0.22 1 d DG U P A 2
Fe1 Fe 0.86523(12) -0.19789(14) 0.17405(10) 0.0252(4) Uani 1 1 d . U . . .
Fe2 Fe 0.20058(13) -0.30786(15) -0.20413(10) 0.0280(4) Uani 1 1 d . U . . .

loop_
_atom_site_aniso_label
_atom_site_aniso_U_11
_atom_site_aniso_U_22
_atom_site_aniso_U_33
_atom_site_aniso_U_23
_atom_site_aniso_U_13
_atom_site_aniso_U_12
C1 0.016(3) 0.039(4) 0.025(3) 0.010(3) 0.008(3) 0.001(3)
C2 0.032(4) 0.036(4) 0.030(4) 0.007(3) 0.021(3) 0.002(3)
C3 0.023(4) 0.043(5) 0.034(4) 0.007(3) 0.010(3) -0.006(3)
C4 0.033(5) 0.046(5) 0.031(4) 0.012(4) 0.015(3) 0.007(4)
C5 0.034(4) 0.029(4) 0.032(4) 0.007(3) 0.016(3) 0.001(3)
C6 0.025(4) 0.045(5) 0.030(4) 0.003(4) 0.014(3) 0.001(4)
C7 0.035(5) 0.042(5) 0.040(5) 0.010(4) 0.025(4) 0.008(4)
C8 0.031(4) 0.046(5) 0.039(5) 0.006(4) 0.019(4) -0.002(4)
C9 0.038(5) 0.046(5) 0.042(5) 0.013(4) 0.027(4) 0.015(4)
C10 0.045(5) 0.040(5) 0.044(5) 0.005(4) 0.031(4) 0.001(4)
C11 0.016(4) 0.049(5) 0.026(3) 0.010(3) 0.009(3) 0.004(4)
C12 0.019(4) 0.058(5) 0.029(4) 0.014(4) 0.004(3) -0.004(4)
C13 0.022(5) 0.075(6) 0.033(4) 0.018(4) 0.010(4) -0.002(4)
C14 0.015(4) 0.076(6) 0.026(4) 0.012(4) 0.007(3) 0.012(4)
C15 0.021(4) 0.056(5) 0.029(4) 0.008(4) 0.007(3) 0.010(4)
C16 0.016(4) 0.042(5) 0.036(4) 0.009(4) 0.012(3) -0.001(4)
C17 0.013(4) 0.032(4) 0.042(4) 0.006(3) 0.010(3) -0.004(3)
C18 0.020(4) 0.040(5) 0.031(4) 0.008(3) 0.008(3) 0.004(4)
C19 0.026(5) 0.041(5) 0.025(4) 0.006(3) 0.008(3) 0.003(4)
C20 0.027(5) 0.043(5) 0.034(4) 0.013(4) 0.012(4) -0.002(4)
O2 0.016(3) 0.044(4) 0.026(2) 0.009(3) 0.010(2) 0.004(3)
N1 0.0150(12) 0.0272(13) 0.0262(11) 0.0076(11) 0.0093(9) 0.0020(10)
O1 0.018(3) 0.026(4) 0.025(4) 0.009(3) 0.011(3) 0.005(3)
O3 0.027(4) 0.026(4) 0.030(4) 0.008(3) 0.015(3) 0.005(3)
P1 0.0150(12) 0.0272(13) 0.0262(11) 0.0076(11) 0.0093(9) 0.0020(10)
C21 0.006(6) 0.026(4) 0.030(5) 0.009(4) 0.007(4) 0.002(4)
C22 0.031(7) 0.030(5) 0.032(6) 0.010(4) 0.011(5) 0.001(4)
C23 0.026(7) 0.022(5) 0.035(6) 0.006(4) 0.011(5) -0.003(5)
C24 0.022(7) 0.034(6) 0.036(6) 0.012(5) 0.014(6) 0.008(5)
C25 0.018(7) 0.037(5) 0.035(6) 0.010(4) 0.010(5) 0.002(4)
C26 0.0150(12) 0.0272(13) 0.0262(11) 0.0076(11) 0.0093(9) 0.0020(10)
C27 0.008(8) 0.033(4) 0.021(5) 0.007(3) -0.001(5) -0.002(4)
C28 0.019(6) 0.039(6) 0.027(5) 0.009(4) 0.009(5) -0.004(5)
C29 0.026(7) 0.039(6) 0.032(5) 0.015(4) 0.010(5) -0.002(4)
C30 0.036(8) 0.034(6) 0.029(5) 0.010(4) 0.012(5) -0.002(5)
C31 0.0150(12) 0.0272(13) 0.0262(11) 0.0076(11) 0.0093(9) 0.0020(10)
C32 0.012(6) 0.027(4) 0.024(5) 0.009(3) 0.003(4) -0.005(4)
P1' 0.0150(12) 0.0272(13) 0.0262(11) 0.0076(11) 0.0093(9) 0.0020(10)
O3' 0.011(11) 0.031(7) 0.041(13) 0.014(7) 0.017(10) 0.005(7)
O1' 0.015(5) 0.030(8) 0.032(10) 0.008(7) 0.012(5) 0.002(5)
N1' 0.0150(12) 0.0272(13) 0.0262(11) 0.0076(11) 0.0093(9) 0.0020(10)
C21' 0.03(3) 0.030(6) 0.029(11) 0.006(6) 0.016(16) 0.003(8)
C22' 0.07(4) 0.032(8) 0.043(16) 0.011(8) 0.04(2) 0.011(10)
C23' 0.01(2) 0.037(10) 0.025(14) 0.005(9) 0.002(15) 0.005(10)
C24' 0.05(3) 0.036(10) 0.034(15) 0.007(9) 0.022(19) 0.010(10)
C25' 0.007(19) 0.035(8) 0.020(10) 0.001(7) 0.000(12) 0.002(9)
C26' 0.0150(12) 0.0272(13) 0.0262(11) 0.0076(11) 0.0093(9) 0.0020(10)
C27' 0.05(5) 0.032(7) 0.044(17) 0.014(7) 0.03(3) 0.008(11)
C28' 0.03(3) 0.037(10) 0.047(15) 0.017(10) 0.022(18) 0.003(11)
C29' 0.08(5) 0.035(11) 0.058(19) 0.022(10) 0.05(3) 0.009(13)
C30' 0.05(3) 0.035(10) 0.051(15) 0.019(10) 0.030(18) 0.004(11)
C31' 0.0150(12) 0.0272(13) 0.0262(11) 0.0076(11) 0.0093(9) 0.0020(10)
C32' 0.05(3) 0.030(6) 0.042(12) 0.012(5) 0.030(18) 0.007(7)
Fe1 0.0146(6) 0.0302(8) 0.0305(7) 0.0069(6) 0.0099(5) 0.0023(6)
Fe2 0.0152(6) 0.0415(9) 0.0265(6) 0.0089(6) 0.0077(5) 0.0041(6)

loop_
_atom_type_symbol
_atom_type_description
_atom_type_scat_dispersion_real
_atom_type_scat_dispersion_imag
_atom_type_scat_source
C C 0.0033 0.0016 'International Tables Vol C Tables 4.2.6.8 and 6.1.1.4'
H H 0.0000 0.0000 'International Tables Vol C Tables 4.2.6.8 and 6.1.1.4'
N N 0.0061 0.0033 'International Tables Vol C Tables 4.2.6.8 and 6.1.1.4'
O O 0.0106 0.0060 'International Tables Vol C Tables 4.2.6.8 and 6.1.1.4'
P P 0.1023 0.0942 'International Tables Vol C Tables 4.2.6.8 and 6.1.1.4'
Fe Fe 0.3463 0.8444 'International Tables Vol C Tables 4.2.6.8 and 6.1.1.4'

loop_
_geom_angle_atom_site_label_1
_geom_angle_atom_site_label_2
_geom_angle_atom_site_label_3
_geom_angle
C2 C1 O1 116.2(9)
C2 C1 C5 110.8(8)
O1 C1 C5 133.0(9)
C2 C1 O1' 150.2(17)
C5 C1 O1' 99.0(16)
C2 C1 Fe1 71.4(5)
O1 C1 Fe1 126.2(6)
C5 C1 Fe1 71.0(5)
O1' C1 Fe1 121.1(13)
C1 C2 C3 104.9(9)
C1 C2 Fe1 68.2(5)
C3 C2 Fe1 68.1(6)
C4 C3 C2 109.8(9)
C4 C3 Fe1 70.7(6)
C2 C3 Fe1 70.8(5)
C3 C4 C5 108.3(10)
C3 C4 Fe1 69.3(6)
C5 C4 Fe1 70.1(6)
C1 C5 C4 106.2(9)
C1 C5 Fe1 68.4(5)
C4 C5 Fe1 69.3(6)
C10 C6 C7 109.1(9)
C10 C6 Fe1 70.7(6)
C7 C6 Fe1 70.1(5)
C8 C7 C6 106.6(10)
C8 C7 Fe1 69.2(6)
C6 C7 Fe1 69.1(6)
C9 C8 C7 110.1(10)
C9 C8 Fe1 70.8(6)
C7 C8 Fe1 70.8(6)
C8 C9 C10 106.6(10)
C8 C9 Fe1 69.3(6)
C10 C9 Fe1 69.3(6)
C6 C10 C9 107.7(10)
C6 C10 Fe1 69.8(6)
C9 C10 Fe1 69.3(6)
C15 C11 O2 125.5(10)
C15 C11 C12 111.6(8)
O2 C11 C12 122.9(9)
C15 C11 Fe2 70.1(5)
O2 C11 Fe2 125.0(6)
C12 C11 Fe2 71.4(5)
C11 C12 C13 104.7(10)
C11 C12 Fe2 67.8(5)
C13 C12 Fe2 68.5(6)
C14 C13 C12 108.7(10)
C14 C13 Fe2 69.9(6)
C12 C13 Fe2 70.7(6)
C13 C14 C15 109.6(10)
C13 C14 Fe2 70.4(6)
C15 C14 Fe2 68.9(5)
C11 C15 C14 105.4(10)
C11 C15 Fe2 70.0(6)
C14 C15 Fe2 69.8(6)
C20 C16 C17 107.6(8)
C20 C16 Fe2 69.8(5)
C17 C16 Fe2 69.4(5)
C18 C17 C16 107.8(9)
C18 C17 Fe2 69.0(6)
C16 C17 Fe2 69.9(5)
C19 C18 C17 107.5(9)
C19 C18 Fe2 69.8(6)
C17 C18 Fe2 70.0(5)
C20 C19 C18 107.6(10)
C20 C19 Fe2 70.0(5)
C18 C19 Fe2 69.4(6)
C16 C20 C19 109.5(10)
C16 C20 Fe2 70.5(5)
C19 C20 Fe2 69.5(6)
C11 O2 P1' 113.2(6)
C11 O2 P1 116.0(5)
C21 N1 C32 106.9(7)
C21 N1 P1 127.2(7)
C32 N1 P1 125.8(7)
C1 O1 P1 123.2(7)
O3 P1 O2 115.4(4)
O3 P1 O1 116.8(5)
O2 P1 O1 100.6(4)
O3 P1 N1 113.4(5)
O2 P1 N1 102.6(4)
O1 P1 N1 106.3(5)
C22 C21 C26 120.0
C22 C21 N1 129.8(6)
C26 C21 N1 110.2(6)
C21 C22 C23 120.0
C22 C23 C24 120.0
C23 C24 C25 120.0
C24 C25 C26 120.0
C25 C26 C21 120.0
C25 C26 C27 133.4(6)
C21 C26 C27 106.5(6)
C28 C27 C32 120.0
C28 C27 C26 132.6(6)
C32 C27 C26 107.4(6)
C27 C28 C29 120.0
C30 C29 C28 120.0
C29 C30 C31 120.0
C32 C31 C30 120.0
C31 C32 C27 120.0
C31 C32 N1 131.1(6)
C27 C32 N1 108.9(6)
O3' P1' O2 112.2(13)
O3' P1' O1' 117.0(17)
O2 P1' O1' 107.1(13)
O3' P1' N1' 111.3(15)
O2 P1' N1' 99.9(13)
O1' P1' N1' 107.9(17)
C1 O1' P1' 117(2)
C21' N1' C32' 104(2)
C21' N1' P1' 126.1(19)
C32' N1' P1' 128(2)
C22' C21' C26' 120.0
C22' C21' N1' 129(2)
C26' C21' N1' 111(2)
C23' C22' C21' 120.0
C22' C23' C24' 120.0
C23' C24' C25' 120.0
C24' C25' C26' 120.0
C25' C26' C21' 120.0
C25' C26' C27' 133(2)
C21' C26' C27' 107(2)
C28' C27' C32' 120.0
C28' C27' C26' 134(2)
C32' C27' C26' 106(2)
C29' C28' C27' 120.0
C30' C29' C28' 120.0
C29' C30' C31' 120.0
C32' C31' C30' 120.0
C31' C32' C27' 120.0
C31' C32' N1' 128(2)
C27' C32' N1' 111(2)
C1 Fe1 C3 67.7(4)
C1 Fe1 C8 157.8(4)
C3 Fe1 C8 108.3(4)
C1 Fe1 C6 108.3(3)
C3 Fe1 C6 160.4(5)
C8 Fe1 C6 67.6(4)
C1 Fe1 C4 67.9(4)
C3 Fe1 C4 40.1(4)
C8 Fe1 C4 124.1(4)
C6 Fe1 C4 158.2(4)
C1 Fe1 C10 123.9(4)
C3 Fe1 C10 158.7(4)
C8 Fe1 C10 67.8(4)
C6 Fe1 C10 39.5(4)
C4 Fe1 C10 123.4(5)
C1 Fe1 C9 160.9(4)
C3 Fe1 C9 122.2(4)
C8 Fe1 C9 39.9(4)
C6 Fe1 C9 67.9(4)
C4 Fe1 C9 108.2(4)
C10 Fe1 C9 41.4(4)
C1 Fe1 C7 122.5(4)
C3 Fe1 C7 123.7(4)
C8 Fe1 C7 40.0(4)
C6 Fe1 C7 40.8(4)
C4 Fe1 C7 159.6(4)
C10 Fe1 C7 67.8(4)
C9 Fe1 C7 67.8(4)
C1 Fe1 C5 40.6(4)
C3 Fe1 C5 68.0(4)
C8 Fe1 C5 160.2(4)
C6 Fe1 C5 122.5(4)
C4 Fe1 C5 40.6(4)
C10 Fe1 C5 108.1(4)
C9 Fe1 C5 124.2(4)
C7 Fe1 C5 158.3(4)
C1 Fe1 C2 40.5(4)
C3 Fe1 C2 41.0(4)
C8 Fe1 C2 122.1(4)
C6 Fe1 C2 123.4(4)
C4 Fe1 C2 68.6(4)
C10 Fe1 C2 159.1(4)
C9 Fe1 C2 157.4(4)
C7 Fe1 C2 107.0(4)
C5 Fe1 C2 68.8(4)
C11 Fe2 C15 39.9(4)
C11 Fe2 C14 66.9(4)
C15 Fe2 C14 41.3(4)
C11 Fe2 C18 161.6(4)
C15 Fe2 C18 157.4(4)
C14 Fe2 C18 122.4(4)
C11 Fe2 C13 67.7(4)
C15 Fe2 C13 68.9(5)
C14 Fe2 C13 39.7(5)
C18 Fe2 C13 108.4(4)
C11 Fe2 C19 156.2(4)
C15 Fe2 C19 121.0(4)
C14 Fe2 C19 108.6(4)
C18 Fe2 C19 40.8(4)
C13 Fe2 C19 124.9(4)
C11 Fe2 C20 121.4(4)
C15 Fe2 C20 106.7(4)
C14 Fe2 C20 125.3(5)
C18 Fe2 C20 68.2(4)
C13 Fe2 C20 161.2(4)
C19 Fe2 C20 40.5(4)
C11 Fe2 C17 124.8(4)
C15 Fe2 C17 159.4(4)
C14 Fe2 C17 158.0(4)
C18 Fe2 C17 40.9(4)
C13 Fe2 C17 122.9(4)
C19 Fe2 C17 68.4(4)
C20 Fe2 C17 67.6(4)
C11 Fe2 C16 107.8(3)
C15 Fe2 C16 122.3(4)
C14 Fe2 C16 160.2(5)
C18 Fe2 C16 68.7(4)
C13 Fe2 C16 158.1(5)
C19 Fe2 C16 68.0(4)
C20 Fe2 C16 39.7(4)
C17 Fe2 C16 40.8(4)
C11 Fe2 C12 40.8(4)
C15 Fe2 C12 69.1(4)
C14 Fe2 C12 67.7(5)
C18 Fe2 C12 124.5(4)
C13 Fe2 C12 40.7(4)
C19 Fe2 C12 161.5(4)
C20 Fe2 C12 156.5(4)
C17 Fe2 C12 107.8(4)
C16 Fe2 C12 121.7(4)

loop_
_geom_bond_atom_site_label_1
_geom_bond_atom_site_label_2
_geom_bond_distance
C1 C2 1.414(14)
C1 O1 1.412(11)
C1 C5 1.418(14)
C1 O1' 1.47(3)
C1 Fe1 2.023(8)
C2 C3 1.435(14)
C2 Fe1 2.065(10)
C3 C4 1.396(14)
C3 Fe1 2.029(10)
C4 C5 1.424(14)
C4 Fe1 2.047(10)
C5 Fe1 2.057(10)
C6 C10 1.384(15)
C6 C7 1.430(15)
C6 Fe1 2.042(9)
C7 C8 1.401(15)
C7 Fe1 2.056(10)
C8 C9 1.396(15)
C8 Fe1 2.036(10)
C9 C10 1.451(15)
C9 Fe1 2.054(10)
C10 Fe1 2.054(10)
C11 C15 1.382(15)
C11 O2 1.422(10)
C11 C12 1.429(15)
C11 Fe2 2.024(8)
C12 C13 1.433(15)
C12 Fe2 2.073(10)
C13 C14 1.385(16)
C13 Fe2 2.043(11)
C14 C15 1.433(14)
C14 Fe2 2.038(10)
C15 Fe2 2.026(10)
C16 C20 1.395(15)
C16 C17 1.433(14)
C16 Fe2 2.060(8)
C17 C18 1.432(14)
C17 Fe2 2.054(10)
C18 C19 1.425(13)
C18 Fe2 2.040(10)
C19 C20 1.417(14)
C19 Fe2 2.045(9)
C20 Fe2 2.051(10)
O2 P1' 1.492(12)
O2 P1 1.567(6)
N1 C21 1.395(10)
N1 C32 1.418(10)
N1 P1 1.655(9)
O1 P1 1.579(9)
O3 P1 1.441(8)
C21 C22 1.3900
C21 C26 1.3900
C22 C23 1.3900
C23 C24 1.3900
C24 C25 1.3900
C25 C26 1.3900
C26 C27 1.448(8)
C27 C28 1.3900
C27 C32 1.3900
C28 C29 1.3900
C29 C30 1.3900
C30 C31 1.3900
C31 C32 1.3900
P1' O3' 1.48(3)
P1' O1' 1.55(3)
P1' N1' 1.659(18)
N1' C21' 1.40(2)
N1' C32' 1.42(2)
C21' C22' 1.3900
C21' C26' 1.3900
C22' C23' 1.3900
C23' C24' 1.3900
C24' C25' 1.3900
C25' C26' 1.3900
C26' C27' 1.441(19)
C27' C28' 1.3900
C27' C32' 1.3900
C28' C29' 1.3900
C29' C30' 1.3900
C30' C31' 1.3900
C31' C32' 1.3900

loop_
_geom_torsion_atom_site_label_1
_geom_torsion_atom_site_label_2
_geom_torsion_atom_site_label_3
_geom_torsion_atom_site_label_4
_geom_torsion
O1 C1 C2 C3 179.5(7)
C5 C1 C2 C3 1.7(10)
O1' C1 C2 C3 -179(3)
Fe1 C1 C2 C3 -58.6(6)
O1 C1 C2 Fe1 -122.0(7)
C5 C1 C2 Fe1 60.3(6)
O1' C1 C2 Fe1 -121(3)
C1 C2 C3 C4 -1.5(11)
Fe1 C2 C3 C4 -60.1(7)
C1 C2 C3 Fe1 58.6(6)
C2 C3 C4 C5 0.8(12)
Fe1 C3 C4 C5 -59.4(7)
C2 C3 C4 Fe1 60.2(7)
C2 C1 C5 C4 -1.3(10)
O1 C1 C5 C4 -178.5(9)
O1' C1 C5 C4 179.2(14)
Fe1 C1 C5 C4 59.2(6)
C2 C1 C5 Fe1 -60.6(6)
O1 C1 C5 Fe1 122.2(10)
O1' C1 C5 Fe1 119.9(13)
C3 C4 C5 C1 0.3(11)
Fe1 C4 C5 C1 -58.6(6)
C3 C4 C5 Fe1 58.9(7)
C10 C6 C7 C8 -0.9(10)
Fe1 C6 C7 C8 59.3(7)
C10 C6 C7 Fe1 -60.2(6)
C6 C7 C8 C9 0.8(12)
Fe1 C7 C8 C9 60.1(8)
C6 C7 C8 Fe1 -59.2(6)
C7 C8 C9 C10 -0.5(12)
Fe1 C8 C9 C10 59.6(7)
C7 C8 C9 Fe1 -60.1(7)
C7 C6 C10 C9 0.6(10)
Fe1 C6 C10 C9 -59.2(7)
C7 C6 C10 Fe1 59.8(6)
C8 C9 C10 C6 -0.1(11)
Fe1 C9 C10 C6 59.5(7)
C8 C9 C10 Fe1 -59.6(7)
C15 C11 C12 C13 -0.2(10)
O2 C11 C12 C13 -179.1(8)
Fe2 C11 C12 C13 -58.9(6)
C15 C11 C12 Fe2 58.8(7)
O2 C11 C12 Fe2 -120.2(8)
C11 C12 C13 C14 -1.5(11)
Fe2 C12 C13 C14 -59.9(7)
C11 C12 C13 Fe2 58.4(6)
C12 C13 C14 C15 2.6(12)
Fe2 C13 C14 C15 -57.8(7)
C12 C13 C14 Fe2 60.4(7)
O2 C11 C15 C14 -179.4(8)
C12 C11 C15 C14 1.6(10)
Fe2 C11 C15 C14 61.2(6)
O2 C11 C15 Fe2 119.4(8)
C12 C11 C15 Fe2 -59.5(6)
C13 C14 C15 C11 -2.6(11)
Fe2 C14 C15 C11 -61.3(6)
C13 C14 C15 Fe2 58.7(7)
C20 C16 C17 C18 -0.8(9)
Fe2 C16 C17 C18 58.8(6)
C20 C16 C17 Fe2 -59.6(6)
C16 C17 C18 C19 0.7(10)
Fe2 C17 C18 C19 60.0(7)
C16 C17 C18 Fe2 -59.3(6)
C17 C18 C19 C20 -0.3(11)
Fe2 C18 C19 C20 59.9(7)
C17 C18 C19 Fe2 -60.2(6)
C17 C16 C20 C19 0.6(10)
Fe2 C16 C20 C19 -58.7(7)
C17 C16 C20 Fe2 59.3(6)
C18 C19 C20 C16 -0.2(11)
Fe2 C19 C20 C16 59.3(7)
C18 C19 C20 Fe2 -59.5(7)
C15 C11 O2 P1' 110.4(10)
C12 C11 O2 P1' -70.8(10)
Fe2 C11 O2 P1' -160.2(7)
C15 C11 O2 P1 61.7(10)
C12 C11 O2 P1 -119.5(8)
Fe2 C11 O2 P1 151.1(6)
C2 C1 O1 P1 -160.0(7)
C5 C1 O1 P1 17.1(14)
O1' C1 O1 P1 21(2)
Fe1 C1 O1 P1 114.6(8)
C11 O2 P1 O3 -63.1(8)
P1' O2 P1 O3 -160.4(8)
C11 O2 P1 O1 63.5(8)
P1' O2 P1 O1 -33.8(7)
C11 O2 P1 N1 173.0(7)
P1' O2 P1 N1 75.8(7)
C1 O1 P1 O3 -35.1(9)
C1 O1 P1 O2 -160.8(7)
C1 O1 P1 N1 92.5(8)
C21 N1 P1 O3 172.7(9)
C32 N1 P1 O3 -2.0(11)
C21 N1 P1 O2 -62.2(10)
C32 N1 P1 O2 123.1(8)
C21 N1 P1 O1 43.1(10)
C32 N1 P1 O1 -131.7(8)
C32 N1 C21 C22 -176.7(7)
P1 N1 C21 C22 7.8(14)
C32 N1 C21 C26 3.6(9)
P1 N1 C21 C26 -171.9(7)
C26 C21 C22 C23 0.0
N1 C21 C22 C23 -179.7(10)
C21 C22 C23 C24 0.0
C22 C23 C24 C25 0.0
C23 C24 C25 C26 0.0
C24 C25 C26 C21 0.0
C24 C25 C26 C27 -176.1(12)
C22 C21 C26 C25 0.0
N1 C21 C26 C25 179.8(8)
C22 C21 C26 C27 177.0(9)
N1 C21 C26 C27 -3.2(8)
C25 C26 C27 C28 -1.6(14)
C21 C26 C27 C28 -178.1(6)
C25 C26 C27 C32 178.0(7)
C21 C26 C27 C32 1.5(7)
C32 C27 C28 C29 0.0
C26 C27 C28 C29 179.6(11)
C27 C28 C29 C30 0.0
C28 C29 C30 C31 0.0
C29 C30 C31 C32 0.0
C30 C31 C32 C27 0.0
C30 C31 C32 N1 179.6(10)
C28 C27 C32 C31 0.0
C26 C27 C32 C31 -179.7(8)
C28 C27 C32 N1 -179.7(8)
C26 C27 C32 N1 0.6(8)
C21 N1 C32 C31 177.8(7)
P1 N1 C32 C31 -6.6(13)
C21 N1 C32 C27 -2.6(9)
P1 N1 C32 C27 173.0(7)
C11 O2 P1' O3' 63.8(15)
P1 O2 P1' O3' 168.0(15)
C11 O2 P1' O1' -65.8(15)
P1 O2 P1' O1' 38.3(13)
C11 O2 P1' N1' -178.1(11)
P1 O2 P1' N1' -74.0(11)
C2 C1 O1' P1' -19(4)
O1 C1 O1' P1' -16.8(10)
C5 C1 O1' P1' 160.2(18)
Fe1 C1 O1' P1' -126.7(16)
O3' P1' O1' C1 30(3)
O2 P1' O1' C1 156.8(17)
N1' P1' O1' C1 -97(2)
O3' P1' N1' C21' 1(4)
O2 P1' N1' C21' -118(3)
O1' P1' N1' C21' 130(3)
O3' P1' N1' C32' -164(3)
O2 P1' N1' C32' 77(4)
O1' P1' N1' C32' -35(4)
C32' N1' C21' C22' 177(3)
P1' N1' C21' C22' 10(5)
C32' N1' C21' C26' -2(4)
P1' N1' C21' C26' -169(2)
C26' C21' C22' C23' 0.0
N1' C21' C22' C23' -179(4)
C21' C22' C23' C24' 0.0
C22' C23' C24' C25' 0.0
C23' C24' C25' C26' 0.0
C24' C25' C26' C21' 0.0
C24' C25' C26' C27' 175(5)
C22' C21' C26' C25' 0.0
N1' C21' C26' C25' 179(4)
C22' C21' C26' C27' -176(4)
N1' C21' C26' C27' 3(3)
C25' C26' C27' C28' 10(7)
C21' C26' C27' C28' -175(3)
C25' C26' C27' C32' -178(3)
C21' C26' C27' C32' -3(3)
C32' C27' C28' C29' 0.0
C26' C27' C28' C29' 171(5)
C27' C28' C29' C30' 0.0
C28' C29' C30' C31' 0.0
C29' C30' C31' C32' 0.0
C30' C31' C32' C27' 0.0
C30' C31' C32' N1' -174(4)
C28' C27' C32' C31' 0.0
C26' C27' C32' C31' -173(4)
C28' C27' C32' N1' 175(4)
C26' C27' C32' N1' 2(3)
C21' N1' C32' C31' 174(3)
P1' N1' C32' C31' -18(6)
C21' N1' C32' C27' 0(3)
P1' N1' C32' C27' 167(3)

loop_
_cell_oxdiff_twin_id
_cell_oxdiff_twin_matrix_11
_cell_oxdiff_twin_matrix_12
_cell_oxdiff_twin_matrix_13
_cell_oxdiff_twin_matrix_21
_cell_oxdiff_twin_matrix_22
_cell_oxdiff_twin_matrix_23
_cell_oxdiff_twin_matrix_31
_cell_oxdiff_twin_matrix_32
_cell_oxdiff_twin_matrix_33
1 1.0000 0.0000 0.0000 0.0000 1.0000 0.0000 0.0000 0.0000 1.0000
2 -0.9885 -0.0060 0.0301 -0.0213 0.9954 -0.0133 -0.0336 -0.7199 -1.0075

loop_
_diffrn_oxdiff_twin_id
_diffrn_oxdiff_twin_ratio
_diffrn_oxdiff_twin_reflns_isolated
_diffrn_oxdiff_twin_reflns_overlapped
1 0.4589 2338 6889
2 0.5411 2193 6888
